data_2240358
loop_
_publ_author_name
'Boudraa, Mhamed'
'Bouacida, Sofiane'
'Bouchareb, Hasna'
'Merazig, Hocine'
'Chtoun, El Hossain'

_publ_section_title
;
 Crystal structure of <i>cis</i>-tetraaquadichloridocobalt(II) sulfolane
 disolvate
;
_journal_coeditor_code IM2458
_journal_issue 2
_journal_name_full 'Acta Crystallographica Section E'
_journal_page_first m16
_journal_page_last m17
_journal_paper_doi 10.1107/S2056989014027753
_journal_volume 71
_journal_year 2015
_chemical_formula_iupac '[Co Cl2 (H2 O1)4], 2C4 H8 O2 S'
_chemical_formula_moiety 'Cl2 Co H8 O4, 2(C4 H8 O2 S)'
_chemical_formula_sum 'C8 H24 Cl2 Co O8 S2'
_chemical_formula_weight 442.22
_chemical_name_systematic
;
<i>cis</i>-Tetraaquadichloridocobalt(II) sulfolane disolvate
;
_space_group_IT_number 15
_symmetry_cell_setting monoclinic
_symmetry_space_group_name_Hall '-C 2yc'
_symmetry_space_group_name_H-M 'C 1 2/c 1'
_atom_sites_solution_hydrogens geom
_atom_sites_solution_primary direct
_atom_sites_solution_secondary difmap
_audit_conform_dict_name cif_core.dic
_audit_conform_dict_version 2.3
_audit_creation_method 'WinGX routine CIF_UPDATE'
_cell_angle_alpha 90
_cell_angle_beta 118.734(5)
_cell_angle_gamma 90
_cell_formula_units_Z 4
_cell_length_a 20.062(2)
_cell_length_b 9.4284(10)
_cell_length_c 10.5882(13)
_cell_measurement_reflns_used 5148
_cell_measurement_temperature 295(2)
_cell_measurement_theta_max 35.10
_cell_measurement_theta_min 2.45
_cell_volume 1756.2(3)
_computing_cell_refinement
;
SAINT (Bruker, 2011)
;
_computing_data_collection
;
APEX2 (Bruker, 2011)
;
_computing_data_reduction
;
SAINT (Bruker, 2011)
;
_computing_molecular_graphics
;
ORTEP-3 for Windows (Farrugia, 2012) and DIAMOND (Brandenburg & Berndt,
2001)
;
_computing_publication_material
;
WinGX (Farrugia, 2012)
;
_computing_structure_refinement
;
SHELXL97 (Sheldrick, 2008)
;
_computing_structure_solution
;
SIR2002 (Burla <i>et al.</i>,  2005)
;
_diffrn_ambient_temperature 295(2)
_diffrn_measured_fraction_theta_full 0.992
_diffrn_measured_fraction_theta_max 0.992
_diffrn_measurement_device_type 'Bruker APEXII'
_diffrn_measurement_method '\f and \w scans'
_diffrn_radiation_monochromator graphite
_diffrn_radiation_source 'sealed tube'
_diffrn_radiation_type MoK\a
_diffrn_radiation_wavelength 0.71073
_diffrn_reflns_av_R_equivalents 0.0607
_diffrn_reflns_limit_h_max 35
_diffrn_reflns_limit_h_min -34
_diffrn_reflns_limit_k_max 16
_diffrn_reflns_limit_k_min -16
_diffrn_reflns_limit_l_max 14
_diffrn_reflns_limit_l_min -18
_diffrn_reflns_number 20238
_diffrn_reflns_theta_full 39.03
_diffrn_reflns_theta_max 39.03
_diffrn_reflns_theta_min 2.32
_exptl_absorpt_coefficient_mu 1.548
_exptl_absorpt_correction_T_max 0.7477
_exptl_absorpt_correction_T_min 0.6488
_exptl_absorpt_correction_type multi-scan
_exptl_absorpt_process_details
;
(SADABS; Sheldrick, 2002)
;
_exptl_crystal_colour Blue
_exptl_crystal_density_diffrn 1.673
_exptl_crystal_density_method 'not measured'
_exptl_crystal_description prism
_exptl_crystal_F_000 916
_exptl_crystal_size_max 0.21
_exptl_crystal_size_mid 0.15
_exptl_crystal_size_min 0.09
_refine_diff_density_max 0.896
_refine_diff_density_min -1.442
_refine_ls_extinction_method none
_refine_ls_goodness_of_fit_ref 1.009
_refine_ls_hydrogen_treatment mixed
_refine_ls_matrix_type full
_refine_ls_number_parameters 108
_refine_ls_number_reflns 5090
_refine_ls_number_restraints 4
_refine_ls_restrained_S_all 1.012
_refine_ls_R_factor_all 0.073
_refine_ls_R_factor_gt 0.0426
_refine_ls_shift/su_max 0.007
_refine_ls_shift/su_mean 0.001
_refine_ls_structure_factor_coef Fsqd
_refine_ls_weighting_details 'calc w=1/[\s^2^(Fo^2^)+(0.0666P)^2^+0.0000P] where P=(Fo^2^+2Fc^2^)/3'
_refine_ls_weighting_scheme calc
_refine_ls_wR_factor_gt 0.1189
_refine_ls_wR_factor_ref 0.1285
_reflns_number_gt 3409
_reflns_number_total 5090
_reflns_threshold_expression I>2sigma(I)
_cod_data_source_file im2458sup1.cf
_cod_data_source_block I
_cod_original_sg_symbol_H-M 'C 2/c'
_cod_database_code 2240358
_cod_database_fobs_code 2240358

loop_
_space_group_symop_operation_xyz
'x, y, z'
'-x, y, -z+1/2'
'x+1/2, y+1/2, z'
'-x+1/2, y+1/2, -z+1/2'
'-x, -y, -z'
'x, -y, z-1/2'
'-x+1/2, -y+1/2, -z'
'x+1/2, -y+1/2, z-1/2'

loop_
_atom_site_type_symbol
_atom_site_label
_atom_site_fract_x
_atom_site_fract_y
_atom_site_fract_z
_atom_site_U_iso_or_equiv
_atom_site_adp_type
_atom_site_calc_flag
_atom_site_refinement_flags
_atom_site_occupancy
_atom_site_symmetry_multiplicity
Co Co1 0.5 0.47467(3) 0.25 0.01473(8) Uani d S 1 2
S S1 0.76287(2) 0.53220(4) 0.58938(4) 0.01334(9) Uani d . 1 1
Cl Cl1 0.43290(2) 0.30294(4) 0.04608(4) 0.01647(9) Uani d . 1 1
O O1W 0.59916(7) 0.49821(15) 0.22088(14) 0.0177(2) Uani d D 1 1
H H1W 0.5953(15) 0.556(2) 0.168(2) 0.027 Uiso d D 1 1
H H2W 0.6412(11) 0.483(3) 0.288(2) 0.027 Uiso d D 1 1
O O2W 0.54617(7) 0.65037(13) 0.41295(13) 0.0155(2) Uani d D 1 1
H H3W 0.5200(12) 0.669(3) 0.452(2) 0.023 Uiso d D 1 1
H H4W 0.5887(12) 0.631(3) 0.467(3) 0.023 Uiso d D 1 1
C C3 0.90875(11) 0.5145(2) 0.7520(3) 0.0298(5) Uani d . 1 1
H H3A 0.955 0.5538 0.8296 0.036 Uiso calc R 1 1
H H3B 0.9206 0.4724 0.6815 0.036 Uiso calc R 1 1
C C4 0.84886(10) 0.6288(2) 0.6830(2) 0.0240(4) Uani d . 1 1
H H4A 0.8584 0.686 0.6172 0.029 Uiso calc R 1 1
H H4B 0.8475 0.69 0.7554 0.029 Uiso calc R 1 1
C C1 0.79391(13) 0.3742(2) 0.6942(2) 0.0293(4) Uani d . 1 1
H H1A 0.7618 0.3529 0.737 0.035 Uiso calc R 1 1
H H1B 0.7924 0.2945 0.635 0.035 Uiso calc R 1 1
C C2 0.87487(14) 0.4035(3) 0.8102(3) 0.0386(6) Uani d . 1 1
H H2A 0.9047 0.317 0.8342 0.046 Uiso calc R 1 1
H H2B 0.8752 0.4386 0.8966 0.046 Uiso calc R 1 1
O O12 0.70254(8) 0.60180(16) 0.60336(16) 0.0245(3) Uani d . 1 1
O O11 0.74827(8) 0.50189(17) 0.44424(16) 0.0273(3) Uani d . 1 1

loop_
_atom_site_aniso_label
_atom_site_aniso_U_11
_atom_site_aniso_U_22
_atom_site_aniso_U_33
_atom_site_aniso_U_12
_atom_site_aniso_U_13
_atom_site_aniso_U_23
Co1 0.01483(14) 0.01815(15) 0.01223(15) 0 0.00731(12) 0
S1 0.01081(15) 0.01611(17) 0.01057(17) -0.00112(12) 0.00313(13) 0.00104(12)
Cl1 0.02063(18) 0.01729(17) 0.01137(16) -0.00469(13) 0.00760(14) -0.00251(13)
O1W 0.0121(5) 0.0302(7) 0.0117(5) 0.0022(4) 0.0064(4) 0.0051(5)
O2W 0.0149(5) 0.0186(5) 0.0130(5) -0.0020(4) 0.0067(4) -0.0022(4)
C3 0.0136(7) 0.0444(12) 0.0283(11) 0.0051(7) 0.0074(7) -0.0038(9)
C4 0.0173(7) 0.0219(8) 0.0277(9) -0.0067(6) 0.0068(7) -0.0036(7)
C1 0.0397(12) 0.0158(8) 0.0332(11) 0.0009(7) 0.0182(10) 0.0080(7)
C2 0.0326(11) 0.0517(14) 0.0278(11) 0.0189(10) 0.0115(9) 0.0219(10)
O12 0.0160(6) 0.0326(7) 0.0230(7) 0.0034(5) 0.0079(5) -0.0044(5)
O11 0.0188(6) 0.0506(9) 0.0112(6) -0.0003(6) 0.0060(5) -0.0021(6)

loop_
_atom_type_symbol
_atom_type_description
_atom_type_scat_dispersion_real
_atom_type_scat_dispersion_imag
_atom_type_scat_source
C C 0.0033 0.0016 'International Tables Vol C Tables 4.2.6.8 and 6.1.1.4'
H H 0 0 'International Tables Vol C Tables 4.2.6.8 and 6.1.1.4'
Cl Cl 0.1484 0.1585 'International Tables Vol C Tables 4.2.6.8 and 6.1.1.4'
Co Co 0.3494 0.9721 'International Tables Vol C Tables 4.2.6.8 and 6.1.1.4'
O O 0.0106 0.006 'International Tables Vol C Tables 4.2.6.8 and 6.1.1.4'
S S 0.1246 0.1234 'International Tables Vol C Tables 4.2.6.8 and 6.1.1.4'

loop_
_geom_angle_atom_site_label_1
_geom_angle_atom_site_label_2
_geom_angle_atom_site_label_3
_geom_angle_site_symmetry_1
_geom_angle_site_symmetry_3
_geom_angle
O1W Co1 O1W . 2_655 168.24(8)
O1W Co1 O2W . . 88.05(5)
O1W Co1 O2W 2_655 . 83.27(5)
O1W Co1 O2W . 2_655 83.27(5)
O1W Co1 O2W 2_655 2_655 88.05(5)
O2W Co1 O2W . 2_655 84.92(7)
O1W Co1 Cl1 . . 95.34(4)
O1W Co1 Cl1 2_655 . 92.24(4)
O2W Co1 Cl1 . . 171.61(4)
O2W Co1 Cl1 2_655 . 87.85(3)
O1W Co1 Cl1 . 2_655 92.24(4)
O1W Co1 Cl1 2_655 2_655 95.34(4)
O2W Co1 Cl1 . 2_655 87.85(3)
O2W Co1 Cl1 2_655 2_655 171.61(4)
Cl1 Co1 Cl1 . 2_655 99.66(2)
O12 S1 O11 . . 116.50(9)
O12 S1 C4 . . 110.32(9)
O11 S1 C4 . . 109.92(10)
O12 S1 C1 . . 112.01(10)
O11 S1 C1 . . 109.14(10)
C4 S1 C1 . . 97.26(10)
Co1 O1W H1W . . 114(2)
Co1 O1W H2W . . 120(2)
H1W O1W H2W . . 118(3)
Co1 O2W H3W . . 114.7(17)
Co1 O2W H4W . . 106.8(18)
H3W O2W H4W . . 115(2)
C4 C3 C2 . . 106.16(18)
C4 C3 H3A . . 110.5
C2 C3 H3A . . 110.5
C4 C3 H3B . . 110.5
C2 C3 H3B . . 110.5
H3A C3 H3B . . 108.7
C3 C4 S1 . . 103.73(13)
C3 C4 H4A . . 111
S1 C4 H4A . . 111
C3 C4 H4B . . 111
S1 C4 H4B . . 111
H4A C4 H4B . . 109
C2 C1 S1 . . 105.63(15)
C2 C1 H1A . . 110.6
S1 C1 H1A . . 110.6
C2 C1 H1B . . 110.6
S1 C1 H1B . . 110.6
H1A C1 H1B . . 108.7
C1 C2 C3 . . 107.97(17)
C1 C2 H2A . . 110.1
C3 C2 H2A . . 110.1
C1 C2 H2B . . 110.1
C3 C2 H2B . . 110.1
H2A C2 H2B . . 108.4

loop_
_geom_bond_atom_site_label_1
_geom_bond_atom_site_label_2
_geom_bond_site_symmetry_2
_geom_bond_distance
Co1 O1W . 2.1660(13)
Co1 O1W 2_655 2.1660(13)
Co1 O2W . 2.2455(12)
Co1 O2W 2_655 2.2455(12)
Co1 Cl1 . 2.5102(5)
Co1 Cl1 2_655 2.5102(5)
S1 O12 . 1.4456(14)
S1 O11 . 1.4478(16)
S1 C4 . 1.7730(18)
S1 C1 . 1.7820(19)
O1W H1W . 0.758(16)
O1W H2W . 0.812(17)
O2W H3W . 0.830(16)
O2W H4W . 0.79(2)
C3 C4 . 1.515(3)
C3 C2 . 1.529(4)
C3 H3A . 0.97
C3 H3B . 0.97
C4 H4A . 0.97
C4 H4B . 0.97
C1 C2 . 1.518(3)
C1 H1A . 0.97
C1 H1B . 0.97
C2 H2A . 0.97
C2 H2B . 0.97

loop_
_geom_hbond_atom_site_label_D
_geom_hbond_atom_site_label_H
_geom_hbond_atom_site_label_A
_geom_hbond_site_symmetry_A
_geom_hbond_distance_DH
_geom_hbond_distance_HA
_geom_hbond_distance_DA
_geom_hbond_angle_DHA
_geom_hbond_publ_flag
O1W H1W Cl1 5_665 0.77(3) 2.44(3) 3.1885(15) 165(3) yes
O1W H2W O11 1_555 0.81(2) 1.99(2) 2.782(2) 165.0(19) yes
O2W H3W Cl1 6_566 0.83(2) 2.41(2) 3.2289(16) 171.3(19) yes
O2W H4W O12 1_555 0.79(3) 2.05(3) 2.835(2) 174(3) yes

loop_
_geom_torsion_atom_site_label_1
_geom_torsion_atom_site_label_2
_geom_torsion_atom_site_label_3
_geom_torsion_atom_site_label_4
_geom_torsion
C2 C3 C4 S1 -42.0(2)
O12 S1 C4 C3 140.20(15)
O11 S1 C4 C3 -89.99(17)
C1 S1 C4 C3 23.45(17)
O12 S1 C1 C2 -113.53(17)
O11 S1 C1 C2 115.94(17)
C4 S1 C1 C2 1.88(19)
S1 C1 C2 C3 -27.0(2)
C4 C3 C2 C1 45.6(3)
